data_7203389
loop_
_publ_author_name
'Brown, Philip O.'
'Enright, Gary D.'
'Ripmeester, John A.'

_publ_section_title
;
 Resorcinarene configuration and inclusion behaviour: Isolation of a
 guest free form of pyrogall[4]arene
;
_journal_issue 5
_journal_name_full CrystEngComm
_journal_page_first 381
_journal_paper_doi 10.1039/b603883b
_journal_volume 8
_journal_year 2006
_chemical_formula_moiety '2(C32 H32 O12), 1(C13 H16 N4 S1), 1(SO4 2-), 1(H2 O)'
_chemical_formula_sum 'C77 H82 N4 O29 S2'
_chemical_formula_weight 1591.59
_chemical_name_common
;
2*(methylpyrogall(4)arene)1*(1,3-bis(3-pyridylmethyl)-2-
thiourea)1*(SO4 2-)1*H2O clathrate
;
_chemical_name_systematic
;
2*(methylpyrogall[4]arene)1*(1,3-bis(3-pyridylmethyl)-2-thiourea)1*(SO4 2-)1*H2O
clathrate
;
_space_group_IT_number 2
_symmetry_cell_setting triclinic
_symmetry_space_group_name_Hall '-P 1'
_symmetry_space_group_name_H-M 'P -1'
_atom_sites_solution_hydrogens mixed
_atom_sites_solution_primary direct
_atom_sites_solution_secondary difmap
_audit_creation_method SHELXL-97
_cell_angle_alpha 70.0560(10)
_cell_angle_beta 82.3200(10)
_cell_angle_gamma 83.1340(10)
_cell_formula_units_Z 2
_cell_length_a 9.5012(6)
_cell_length_b 18.1017(12)
_cell_length_c 21.8277(14)
_cell_measurement_temperature 173(2)
_cell_volume 3486.3(4)
_computing_cell_refinement 'Bruker SMART'
_computing_data_collection 'Bruker SMART'
_computing_data_reduction 'Bruker SHELXTL'
_computing_molecular_graphics 'Bruker SHELXTL'
_computing_publication_material 'Bruker SHELXTL'
_computing_structure_refinement 'SHELXL-97 (Sheldrick, 1997)'
_computing_structure_solution 'SHELXS-97 (Sheldrick, 1990)'
_diffrn_ambient_temperature 173(2)
_diffrn_measured_fraction_theta_full 0.986
_diffrn_measured_fraction_theta_max 0.986
_diffrn_measurement_device_type 'CCD area detector'
_diffrn_measurement_method '\w scans'
_diffrn_radiation_monochromator graphite
_diffrn_radiation_source 'fine-focus sealed tube'
_diffrn_radiation_type MoK\a
_diffrn_radiation_wavelength 0.71073
_diffrn_reflns_av_R_equivalents 0.0542
_diffrn_reflns_av_sigmaI/netI 0.1032
_diffrn_reflns_limit_h_max 13
_diffrn_reflns_limit_h_min -13
_diffrn_reflns_limit_k_max 25
_diffrn_reflns_limit_k_min -25
_diffrn_reflns_limit_l_max 30
_diffrn_reflns_limit_l_min -30
_diffrn_reflns_number 44480
_diffrn_reflns_theta_full 29.64
_diffrn_reflns_theta_max 29.64
_diffrn_reflns_theta_min 1.20
_exptl_absorpt_coefficient_mu 0.173
_exptl_absorpt_correction_T_max 0.9728
_exptl_absorpt_correction_T_min 0.9214
_exptl_absorpt_correction_type multi-scan
_exptl_absorpt_process_details SADABS
_exptl_crystal_colour clear
_exptl_crystal_density_diffrn 1.516
_exptl_crystal_density_method 'not measured'
_exptl_crystal_description needle
_exptl_crystal_F_000 1672
_exptl_crystal_size_max 0.48
_exptl_crystal_size_mid 0.20
_exptl_crystal_size_min 0.16
_refine_diff_density_max 0.288
_refine_diff_density_min -0.344
_refine_diff_density_rms 0.053
_refine_ls_extinction_method none
_refine_ls_goodness_of_fit_ref 0.887
_refine_ls_hydrogen_treatment mixed
_refine_ls_matrix_type full
_refine_ls_number_parameters 1376
_refine_ls_number_reflns 19416
_refine_ls_number_restraints 42
_refine_ls_restrained_S_all 0.888
_refine_ls_R_factor_all 0.1249
_refine_ls_R_factor_gt 0.0508
_refine_ls_shift/su_max 0.010
_refine_ls_shift/su_mean 0.001
_refine_ls_structure_factor_coef Fsqd
_refine_ls_weighting_details 'calc w=1/[\s^2^(Fo^2^)+(0.0413P)^2^+0.0000P] where P=(Fo^2^+2Fc^2^)/3'
_refine_ls_weighting_scheme calc
_refine_ls_wR_factor_gt 0.0866
_refine_ls_wR_factor_ref 0.1039
_reflns_number_gt 9855
_reflns_number_total 19416
_reflns_threshold_expression >2sigma(I)
_cod_data_source_file b603883b.txt
_cod_data_source_block sadf
_cod_depositor_comments
;
The following automatic conversions were performed:
'_symmetry_cell_setting' value 'Triclinic' changed to 'triclinic'
according to '/home/saulius/struct/CIF-dictionaries/cif_core.dic'
dictionary named 'cif_core.dic' version 2.4.1 from
2010-06-29.

'_exptl_absorpt_correction_type' value 'Multi-scan' changed
to 'multi-scan' according to
'/home/saulius/struct/CIF-dictionaries/cif_core.dic' dictionary named
'cif_core.dic' version 2.4.1 from 2010-06-29.

Automatic conversion script
Id: cif_fix_enum 1527 2010-12-29 10:47:43Z saulius 

The following automatic conversions were performed:

'_atom_sites_solution_hydrogens' value 'difmap+geom' was changed to
'mixed'.

Automatic conversion script
Id: cif_fix_values 6452 2018-10-05 10:23:21Z andrius 
;
_cod_original_sg_symbol_H-M P-1
_cod_database_code 7203389

loop_
_symmetry_equiv_pos_as_xyz
'x, y, z'
'-x, -y, -z'

loop_
_atom_site_label
_atom_site_type_symbol
_atom_site_fract_x
_atom_site_fract_y
_atom_site_fract_z
_atom_site_U_iso_or_equiv
_atom_site_adp_type
_atom_site_occupancy
_atom_site_symmetry_multiplicity
_atom_site_calc_flag
_atom_site_refinement_flags
_atom_site_disorder_assembly
_atom_site_disorder_group
S1 S 0.57531(7) 0.76675(4) 0.27872(3) 0.03793(16) Uani 1 1 d . A .
O1 O 0.40568(17) 0.43273(10) -0.14359(7) 0.0333(4) Uani 1 1 d . . .
O2 O 0.16378(19) 0.43560(9) -0.19566(7) 0.0335(4) Uani 1 1 d . . .
O3 O -0.08404(17) 0.40019(10) -0.12294(7) 0.0370(4) Uani 1 1 d . . .
O4 O -0.10859(18) 0.24217(9) -0.04342(7) 0.0343(4) Uani 1 1 d . . .
O5 O -0.07695(19) 0.07505(10) 0.02263(8) 0.0403(4) Uani 1 1 d . . .
O6 O -0.06303(18) 0.01914(9) 0.15195(8) 0.0340(4) Uani 1 1 d . . .
O7 O 0.01445(16) -0.05489(9) 0.28405(8) 0.0277(4) Uani 1 1 d . . .
O8 O 0.29032(17) -0.12173(9) 0.28441(7) 0.0295(4) Uani 1 1 d . . .
O9 O 0.51364(15) -0.03238(9) 0.23578(7) 0.0262(3) Uani 1 1 d . . .
O10 O 0.59202(17) 0.05798(9) 0.10437(8) 0.0322(4) Uani 1 1 d . . .
O11 O 0.61710(19) 0.12671(10) -0.01976(8) 0.0406(5) Uani 1 1 d . . .
O12 O 0.54817(18) 0.29282(9) -0.07731(7) 0.0343(4) Uani 1 1 d . . .
O13 O 0.92066(15) 0.93641(9) 0.41010(7) 0.0288(4) Uani 1 1 d . . .
O14 O 0.70857(17) 0.97129(9) 0.32773(7) 0.0288(4) Uani 1 1 d . . .
O15 O 0.43852(16) 0.93529(10) 0.37409(7) 0.0292(4) Uani 1 1 d . . .
O16 O 0.40255(17) 0.77427(9) 0.41861(7) 0.0298(4) Uani 1 1 d . . .
O17 O 0.43481(17) 0.61678(9) 0.44821(7) 0.0312(4) Uani 1 1 d . . .
O18 O 0.41640(16) 0.51829(9) 0.57405(8) 0.0291(4) Uani 1 1 d . . .
O19 O 0.42875(17) 0.41760(10) 0.70526(7) 0.0312(4) Uani 1 1 d . . .
O20 O 0.69325(17) 0.34312(9) 0.72655(8) 0.0309(4) Uani 1 1 d . . .
O21 O 0.91461(18) 0.42446(9) 0.73887(8) 0.0339(4) Uani 1 1 d . . .
O22 O 1.03792(16) 0.53571(9) 0.62691(7) 0.0297(4) Uani 1 1 d . . .
O23 O 1.09475(16) 0.62397(9) 0.50613(7) 0.0284(4) Uani 1 1 d . . .
O24 O 1.03888(16) 0.78379(9) 0.46583(7) 0.0285(4) Uani 1 1 d . . .
N1 N 0.8392(2) 0.55115(12) 0.45224(10) 0.0342(5) Uani 1 1 d . . .
N2 N 0.8477(2) 0.76709(13) 0.29551(10) 0.0400(5) Uani 1 1 d . A .
N4 N 0.6978(2) 0.96473(13) 0.02254(10) 0.0403(5) Uani 1 1 d . . .
O1W O 0.1463(2) 0.70595(12) 0.37486(8) 0.0414(5) Uani 1 1 d . . .
C1 C 0.2844(2) 0.41373(11) -0.09998(10) 0.0249(5) Uani 1 1 d . . .
C2 C 0.1610(2) 0.41764(12) -0.12905(10) 0.0262(5) Uani 1 1 d . . .
C3 C 0.0335(2) 0.39869(12) -0.09084(10) 0.0265(5) Uani 1 1 d . . .
C4 C 0.0278(2) 0.37516(12) -0.02259(10) 0.0252(5) Uani 1 1 d . . .
C5 C 0.1541(2) 0.37111(11) 0.00471(10) 0.0240(5) Uani 1 1 d . . .
C6 C 0.2837(2) 0.39041(11) -0.03218(9) 0.0225(4) Uani 1 1 d . . .
C7 C -0.1104(2) 0.35155(13) 0.02165(10) 0.0268(5) Uani 1 1 d . . .
C8 C -0.1464(3) 0.40117(15) 0.06683(13) 0.0353(6) Uani 1 1 d . . .
C9 C -0.0987(2) 0.21144(13) 0.02303(9) 0.0256(5) Uani 1 1 d . . .
C10 C -0.0861(2) 0.13024(13) 0.05365(10) 0.0271(5) Uani 1 1 d . . .
C11 C -0.0759(2) 0.10035(12) 0.12101(10) 0.0253(5) Uani 1 1 d . . .
C12 C -0.0748(2) 0.14964(12) 0.15741(9) 0.0226(5) Uani 1 1 d . . .
C13 C -0.0883(2) 0.23057(13) 0.12496(10) 0.0229(5) Uani 1 1 d . . .
C14 C -0.1007(2) 0.26304(12) 0.05792(9) 0.0228(5) Uani 1 1 d . . .
C15 C -0.0525(2) 0.11467(13) 0.22978(10) 0.0248(5) Uani 1 1 d . . .
C16 C -0.0883(3) 0.17269(16) 0.26697(12) 0.0340(6) Uani 1 1 d . . .
C17 C 0.1247(2) -0.00528(12) 0.25991(9) 0.0224(4) Uani 1 1 d . . .
C18 C 0.2618(2) -0.04157(12) 0.26115(9) 0.0230(5) Uani 1 1 d . . .
C19 C 0.3770(2) 0.00430(12) 0.23902(9) 0.0228(5) Uani 1 1 d . . .
C20 C 0.3583(2) 0.08630(12) 0.21929(9) 0.0210(4) Uani 1 1 d . . .
C21 C 0.2181(2) 0.12037(12) 0.21740(9) 0.0219(4) Uani 1 1 d . . .
C22 C 0.0996(2) 0.07607(12) 0.23670(9) 0.0211(4) Uani 1 1 d . . .
C23 C 0.4866(2) 0.13593(12) 0.19954(9) 0.0229(5) Uani 1 1 d . . .
C24 C 0.4829(3) 0.18898(15) 0.24111(12) 0.0328(6) Uani 1 1 d . . .
C25 C 0.5544(2) 0.13800(12) 0.08397(10) 0.0245(5) Uani 1 1 d . . .
C26 C 0.5690(2) 0.17483(12) 0.01649(10) 0.0257(5) Uani 1 1 d . . .
C27 C 0.5337(2) 0.25504(12) -0.01000(10) 0.0251(5) Uani 1 1 d . . .
C28 C 0.4737(2) 0.29848(11) 0.03052(10) 0.0224(4) Uani 1 1 d . . .
C29 C 0.4602(2) 0.25938(12) 0.09795(10) 0.0231(5) Uani 1 1 d . . .
C30 C 0.5017(2) 0.17972(12) 0.12602(9) 0.0211(4) Uani 1 1 d . . .
C31 C 0.4195(2) 0.38460(12) 0.00043(10) 0.0245(5) Uani 1 1 d . . .
C32 C 0.3949(3) 0.42952(14) 0.04919(12) 0.0307(5) Uani 1 1 d . . .
C33 C 0.7824(2) 0.91922(11) 0.43510(9) 0.0223(4) Uani 1 1 d . . .
C34 C 0.6746(2) 0.93673(11) 0.39395(9) 0.0219(4) Uani 1 1 d . . .
C35 C 0.5380(2) 0.91649(11) 0.41931(9) 0.0221(4) Uani 1 1 d . . .
C36 C 0.5046(2) 0.87868(11) 0.48587(9) 0.0214(4) Uani 1 1 d . . .
C37 C 0.6147(2) 0.86288(12) 0.52624(10) 0.0225(5) Uani 1 1 d . . .
C38 C 0.7531(2) 0.88266(11) 0.50263(9) 0.0207(4) Uani 1 1 d . . .
C39 C 0.3563(2) 0.85168(12) 0.51228(10) 0.0230(5) Uani 1 1 d . . .
C40 C 0.2883(3) 0.88372(15) 0.56636(12) 0.0334(6) Uani 1 1 d . . .
C41 C 0.3910(2) 0.72727(12) 0.48353(9) 0.0221(4) Uani 1 1 d . . .
C42 C 0.4078(2) 0.64603(12) 0.49963(10) 0.0239(5) Uani 1 1 d . . .
C43 C 0.3968(2) 0.59841(12) 0.56487(10) 0.0226(4) Uani 1 1 d . . .
C44 C 0.3694(2) 0.63125(11) 0.61485(9) 0.0218(4) Uani 1 1 d . . .
C45 C 0.3533(2) 0.71305(12) 0.59680(10) 0.0226(4) Uani 1 1 d . . .
C46 C 0.3640(2) 0.76253(11) 0.53176(10) 0.0215(4) Uani 1 1 d . . .
C47 C 0.3609(2) 0.57863(12) 0.68670(10) 0.0243(5) Uani 1 1 d . . .
C48 C 0.2966(3) 0.62127(14) 0.73464(11) 0.0307(5) Uani 1 1 d . . .
C49 C 0.5374(2) 0.45846(12) 0.71163(9) 0.0247(5) Uani 1 1 d . . .
C50 C 0.6713(2) 0.42064(12) 0.72431(9) 0.0261(5) Uani 1 1 d . . .
C51 C 0.7789(2) 0.46234(13) 0.73064(9) 0.0267(5) Uani 1 1 d . . .
C52 C 0.7544(2) 0.54232(12) 0.72319(9) 0.0242(5) Uani 1 1 d . . .
C53 C 0.6187(2) 0.57851(12) 0.70909(9) 0.0242(5) Uani 1 1 d . . .
C54 C 0.5082(2) 0.53822(12) 0.70344(9) 0.0234(5) Uani 1 1 d . . .
C55 C 0.8740(2) 0.59008(13) 0.72665(10) 0.0262(5) Uani 1 1 d . . .
C56 C 0.8369(3) 0.62881(15) 0.77918(11) 0.0340(6) Uani 1 1 d . . .
C57 C 0.9951(2) 0.61509(12) 0.61292(10) 0.0237(5) Uani 1 1 d . . .
C58 C 1.0307(2) 0.66178(12) 0.54903(10) 0.0231(5) Uani 1 1 d . . .
C59 C 0.9950(2) 0.74272(12) 0.53006(9) 0.0230(5) Uani 1 1 d . . .
C60 C 0.9164(2) 0.77723(12) 0.57383(9) 0.0232(5) Uani 1 1 d . . .
C61 C 0.8801(2) 0.72764(13) 0.63734(10) 0.0241(5) Uani 1 1 d . . .
C62 C 0.9189(2) 0.64655(12) 0.65832(9) 0.0233(5) Uani 1 1 d . . .
C63 C 0.8696(2) 0.86561(12) 0.54890(10) 0.0239(5) Uani 1 1 d . . .
C64 C 0.8222(3) 0.90190(15) 0.60280(12) 0.0339(6) Uani 1 1 d . . .
C65 C 0.8466(3) 0.62047(14) 0.40320(12) 0.0319(5) Uani 1 1 d . . .
C66 C 0.7988(2) 0.68998(13) 0.41439(11) 0.0290(5) Uani 1 1 d . . .
C67 C 0.7426(2) 0.68535(15) 0.47732(12) 0.0320(5) Uani 1 1 d . . .
C68 C 0.7370(3) 0.61369(16) 0.52698(13) 0.0363(6) Uani 1 1 d . . .
C69 C 0.7858(3) 0.54626(16) 0.51334(12) 0.0370(6) Uani 1 1 d . . .
C70 C 0.8108(3) 0.76949(14) 0.36140(12) 0.0360(6) Uani 1 1 d . . .
C71 C 0.7519(3) 0.76944(13) 0.25525(11) 0.0361(6) Uani 1 1 d . . .
C73 C 0.7219(3) 0.95292(16) -0.03528(13) 0.0386(6) Uani 1 1 d . . .
C74 C 0.7517(2) 0.87714(16) -0.03620(12) 0.0359(6) Uani 1 1 d . . .
C75 C 0.7565(2) 0.81562(15) 0.02231(12) 0.0338(6) Uani 1 1 d . A .
C76 C 0.7310(3) 0.82975(14) 0.08122(11) 0.0402(6) Uani 1 1 d D . .
C77 C 0.7025(3) 0.90644(15) 0.07951(13) 0.0473(7) Uani 1 1 d . A .
N3A N 0.8235(14) 0.7825(9) 0.1929(6) 0.036(2) Uani 0.47(3) 1 d PD A -1
H3A H 0.896(7) 0.7997(18) 0.1846(9) 0.044 Uiso 0.47(3) 1 calc PR A -1
C72A C 0.7615(18) 0.7637(6) 0.1448(5) 0.042(3) Uani 0.47(3) 1 d PD A -1
H72A H 0.674(4) 0.7414(12) 0.1647(10) 0.051 Uiso 0.47(3) 1 calc PR A -1
H72B H 0.823(4) 0.724(2) 0.1336(8) 0.051 Uiso 0.47(3) 1 calc PR A -1
N3B N 0.7845(18) 0.7688(11) 0.1947(6) 0.053(4) Uani 0.53(3) 1 d PD A -2
H3B H 0.884(7) 0.7735(11) 0.1795(12) 0.063 Uiso 0.53(3) 1 calc PR A -2
C72B C 0.700(2) 0.7625(6) 0.1470(4) 0.049(3) Uani 0.53(3) 1 d PD A -2
H72C H 0.603(5) 0.7663(6) 0.1617(7) 0.059 Uiso 0.53(3) 1 calc PR A -2
H72D H 0.722(2) 0.7137(19) 0.1409(4) 0.059 Uiso 0.53(3) 1 calc PR A -2
S2A S 0.19095(17) 0.82540(8) 0.15813(5) 0.0241(3) Uani 0.715(3) 1 d PD B -3
O1S O 0.2344(3) 0.74412(15) 0.15637(10) 0.0361(7) Uani 0.715(3) 1 d PD B -3
O2S O 0.3152(2) 0.87054(14) 0.13899(10) 0.0373(7) Uani 0.715(3) 1 d PD B -3
O3S O 0.0781(6) 0.8606(4) 0.1122(3) 0.0331(4) Uani 0.715(3) 1 d PD B -3
O4S O 0.1290(7) 0.8172(4) 0.2272(2) 0.0331(4) Uani 0.715(3) 1 d PD B -3
S2B S 0.1379(4) 0.8029(2) 0.16800(17) 0.0362(8) Uani 0.285(3) 1 d PD B -4
O5S O 0.0928(17) 0.8720(10) 0.1128(7) 0.0331(4) Uani 0.285(3) 1 d PD B -4
O6S O 0.1142(18) 0.8278(11) 0.2224(6) 0.0331(4) Uani 0.285(3) 1 d PD B -4
O7S O 0.0674(6) 0.7318(3) 0.1786(3) 0.0365(17) Uani 0.285(3) 1 d PD B -4
O8S O 0.2973(7) 0.7854(4) 0.1528(3) 0.0393(18) Uani 0.285(3) 1 d PD B -4
H39 H 0.294(2) 0.8738(11) 0.4777(9) 0.016(5) Uiso 1 1 d . . .
H15 H -0.119(2) 0.0713(12) 0.2499(9) 0.024(6) Uiso 1 1 d . . .
H45 H 0.330(2) 0.7349(11) 0.6316(9) 0.017(5) Uiso 1 1 d . . .
H47 H 0.293(2) 0.5384(11) 0.6913(9) 0.019(5) Uiso 1 1 d . . .
H55 H 0.959(2) 0.5535(11) 0.7399(8) 0.015(5) Uiso 1 1 d . . .
H31 H 0.498(2) 0.4110(11) -0.0360(9) 0.023(5) Uiso 1 1 d . . .
H58A H 0.745(3) 0.6639(13) 0.7731(10) 0.038(7) Uiso 1 1 d . . .
H61 H 0.826(2) 0.7495(11) 0.6690(9) 0.021(5) Uiso 1 1 d . . .
H48C H 0.201(2) 0.6454(12) 0.7246(9) 0.026(6) Uiso 1 1 d . . .
H24B H 0.563(3) 0.2224(14) 0.2250(11) 0.039(7) Uiso 1 1 d . . .
H29 H 0.422(2) 0.2883(12) 0.1269(10) 0.027(6) Uiso 1 1 d . . .
H21 H 0.202(2) 0.1771(12) 0.2015(9) 0.019(5) Uiso 1 1 d . . .
H53 H 0.601(2) 0.6341(12) 0.7015(9) 0.021(5) Uiso 1 1 d . . .
H64A H 0.800(2) 0.9565(15) 0.5825(11) 0.041(7) Uiso 1 1 d . . .
H48B H 0.358(2) 0.6620(12) 0.7365(9) 0.023(6) Uiso 1 1 d . . .
H23 H 0.575(2) 0.1001(11) 0.2096(9) 0.017(5) Uiso 1 1 d . . .
H5 H 0.152(2) 0.3540(11) 0.0534(10) 0.026(6) Uiso 1 1 d . . .
H018 H 0.407(3) 0.4935(14) 0.6129(12) 0.039(8) Uiso 1 1 d . . .
H58C H 0.818(2) 0.5866(14) 0.8221(12) 0.042(7) Uiso 1 1 d . . .
H010 H 0.571(3) 0.0366(15) 0.1457(13) 0.058(9) Uiso 1 1 d . . .
H13 H -0.086(2) 0.2644(12) 0.1508(10) 0.026(6) Uiso 1 1 d . . .
H24C H 0.395(3) 0.2230(14) 0.2392(11) 0.045(7) Uiso 1 1 d . . .
H63 H 0.954(2) 0.8927(11) 0.5239(9) 0.019(5) Uiso 1 1 d . . .
H40C H 0.279(3) 0.9385(16) 0.5489(12) 0.049(8) Uiso 1 1 d . . .
H16B H -0.185(3) 0.1941(13) 0.2627(10) 0.038(7) Uiso 1 1 d . . .
H7 H -0.190(2) 0.3633(12) -0.0075(10) 0.032(6) Uiso 1 1 d . . .
H32A H 0.481(3) 0.4275(13) 0.0719(11) 0.045(7) Uiso 1 1 d . . .
H024 H 1.009(3) 0.8321(14) 0.4559(11) 0.040(7) Uiso 1 1 d . . .
H58B H 0.919(3) 0.6577(15) 0.7824(12) 0.058(8) Uiso 1 1 d . . .
H37 H 0.5915(19) 0.8323(11) 0.5724(9) 0.013(5) Uiso 1 1 d . . .
H8A H -0.234(2) 0.3862(12) 0.0934(10) 0.031(6) Uiso 1 1 d . . .
H01 H 0.475(3) 0.3959(15) -0.1282(12) 0.052(8) Uiso 1 1 d . . .
H8B H -0.073(2) 0.3921(12) 0.0983(10) 0.033(6) Uiso 1 1 d . . .
H016 H 0.438(3) 0.7482(15) 0.3940(12) 0.045(8) Uiso 1 1 d . . .
H02 H 0.247(3) 0.4352(16) -0.2113(13) 0.058(10) Uiso 1 1 d . . .
H24A H 0.494(2) 0.1563(13) 0.2875(11) 0.040(7) Uiso 1 1 d . . .
H40B H 0.352(2) 0.8696(12) 0.6024(10) 0.028(6) Uiso 1 1 d . . .
H019 H 0.460(3) 0.3736(17) 0.7084(14) 0.070(10) Uiso 1 1 d . . .
H011 H 0.623(3) 0.1465(15) -0.0589(13) 0.053(9) Uiso 1 1 d . . .
H32B H 0.319(3) 0.4102(14) 0.0854(12) 0.049(7) Uiso 1 1 d . . .
H09 H 0.510(3) -0.0798(14) 0.2436(11) 0.039(8) Uiso 1 1 d . . .
H64B H 0.733(3) 0.8791(14) 0.6306(12) 0.048(7) Uiso 1 1 d . . .
H05 H -0.085(3) 0.0962(16) -0.0177(13) 0.059(9) Uiso 1 1 d . . .
H8C H -0.161(2) 0.4587(15) 0.0413(11) 0.048(7) Uiso 1 1 d . . .
H48A H 0.284(2) 0.5838(13) 0.7798(11) 0.037(6) Uiso 1 1 d . . .
H16A H -0.016(2) 0.2139(13) 0.2538(10) 0.035(7) Uiso 1 1 d . . .
H40A H 0.191(3) 0.8662(13) 0.5806(11) 0.042(7) Uiso 1 1 d . . .
H32C H 0.365(2) 0.4859(14) 0.0277(10) 0.035(6) Uiso 1 1 d . . .
H014 H 0.639(3) 0.9713(14) 0.3078(12) 0.046(8) Uiso 1 1 d . . .
H022 H 1.008(3) 0.5088(14) 0.6653(12) 0.045(8) Uiso 1 1 d . . .
H017 H 0.459(3) 0.5655(16) 0.4633(13) 0.060(9) Uiso 1 1 d . . .
H012 H 0.621(3) 0.2707(18) -0.0997(14) 0.080(10) Uiso 1 1 d . . .
H08 H 0.242(3) -0.1432(16) 0.2656(12) 0.056(9) Uiso 1 1 d . . .
H07 H -0.026(3) -0.0509(17) 0.2540(14) 0.071(11) Uiso 1 1 d . . .
H013 H 0.928(3) 0.9438(14) 0.3698(12) 0.047(8) Uiso 1 1 d . . .
H06 H -0.048(3) -0.0024(17) 0.1219(14) 0.070(10) Uiso 1 1 d . . .
H64C H 0.897(3) 0.8908(14) 0.6338(12) 0.051(7) Uiso 1 1 d . . .
H023 H 1.111(3) 0.6564(17) 0.4689(14) 0.074(11) Uiso 1 1 d . . .
H16C H -0.084(3) 0.1448(15) 0.3142(13) 0.056(8) Uiso 1 1 d . . .
H020 H 0.714(3) 0.3163(19) 0.7635(15) 0.090(12) Uiso 1 1 d . . .
H021 H 0.933(4) 0.419(2) 0.7725(15) 0.088(13) Uiso 1 1 d . . .
H015 H 0.402(3) 0.8899(16) 0.3800(13) 0.064(9) Uiso 1 1 d . . .
H03 H -0.121(4) 0.354(2) -0.1028(19) 0.135(16) Uiso 1 1 d . . .
H69 H 0.781(2) 0.4954(13) 0.5466(10) 0.032(6) Uiso 1 1 d . . .
H65 H 0.889(2) 0.6183(12) 0.3618(10) 0.028(6) Uiso 1 1 d . . .
H67 H 0.708(2) 0.7332(13) 0.4851(10) 0.034(6) Uiso 1 1 d . . .
H1N H 0.873(3) 0.5089(14) 0.4404(11) 0.041(7) Uiso 1 1 d . . .
H68 H 0.698(3) 0.6102(14) 0.5667(12) 0.042(7) Uiso 1 1 d . . .
H70B H 0.715(2) 0.8019(12) 0.3629(9) 0.030(6) Uiso 1 1 d . . .
H70A H 0.885(3) 0.7958(14) 0.3702(11) 0.050(8) Uiso 1 1 d . . .
H2N H 0.932(3) 0.7730(17) 0.2787(14) 0.069(11) Uiso 1 1 d . . .
H73 H 0.716(2) 0.9994(13) -0.0748(11) 0.038(7) Uiso 1 1 d . . .
H74 H 0.769(2) 0.8657(14) -0.0759(11) 0.044(7) Uiso 1 1 d . . .
H4N H 0.675(3) 1.0101(16) 0.0243(12) 0.056(9) Uiso 1 1 d . . .
H2W H 0.177(4) 0.747(2) 0.3758(16) 0.095(14) Uiso 1 1 d . . .
H1W H 0.204(3) 0.6870(16) 0.3450(14) 0.062(9) Uiso 1 1 d . . .
H75 H 0.785(2) 0.7619(13) 0.0227(10) 0.030(6) Uiso 1 1 d . . .
H77 H 0.684(3) 0.9184(15) 0.1178(13) 0.056(8) Uiso 1 1 d . . .
H04 H -0.102(5) 0.207(3) -0.066(2) 0.166(19) Uiso 1 1 d . . .

loop_
_atom_site_aniso_label
_atom_site_aniso_U_11
_atom_site_aniso_U_22
_atom_site_aniso_U_33
_atom_site_aniso_U_23
_atom_site_aniso_U_13
_atom_site_aniso_U_12
S1 0.0404(4) 0.0296(3) 0.0458(4) -0.0126(3) -0.0136(3) -0.0002(3)
O1 0.0306(10) 0.0344(9) 0.0254(8) 0.0003(7) 0.0023(7) -0.0027(8)
O2 0.0334(10) 0.0382(10) 0.0209(8) -0.0004(7) -0.0004(7) -0.0027(8)
O3 0.0304(10) 0.0390(10) 0.0314(9) 0.0044(8) -0.0098(7) -0.0048(8)
O4 0.0553(11) 0.0309(9) 0.0175(7) -0.0056(7) -0.0079(7) -0.0094(8)
O5 0.0599(12) 0.0401(10) 0.0263(9) -0.0129(8) -0.0072(8) -0.0156(9)
O6 0.0466(11) 0.0252(9) 0.0300(9) -0.0057(7) -0.0089(8) -0.0069(7)
O7 0.0233(9) 0.0298(9) 0.0263(8) -0.0040(7) -0.0012(7) -0.0052(7)
O8 0.0321(9) 0.0207(8) 0.0336(9) -0.0040(7) -0.0103(7) -0.0006(7)
O9 0.0228(8) 0.0214(8) 0.0303(8) -0.0045(7) -0.0029(6) 0.0025(7)
O10 0.0412(10) 0.0213(8) 0.0272(9) -0.0045(7) 0.0049(7) 0.0039(7)
O11 0.0571(12) 0.0302(9) 0.0291(10) -0.0112(8) 0.0062(8) 0.0092(8)
O12 0.0397(10) 0.0318(9) 0.0228(8) -0.0037(7) 0.0049(7) 0.0057(8)
O13 0.0255(9) 0.0351(9) 0.0226(8) -0.0047(7) -0.0011(7) -0.0065(7)
O14 0.0258(9) 0.0361(9) 0.0196(8) -0.0011(6) -0.0040(7) -0.0058(7)
O15 0.0267(9) 0.0316(9) 0.0249(8) -0.0021(7) -0.0069(6) -0.0028(7)
O16 0.0407(10) 0.0260(8) 0.0209(8) -0.0063(7) -0.0021(7) -0.0012(7)
O17 0.0433(10) 0.0234(9) 0.0276(8) -0.0104(7) -0.0053(7) 0.0026(7)
O18 0.0392(10) 0.0200(8) 0.0267(9) -0.0053(7) -0.0056(7) -0.0010(7)
O19 0.0352(10) 0.0203(8) 0.0353(9) -0.0050(7) -0.0057(7) -0.0015(7)
O20 0.0415(10) 0.0222(8) 0.0272(9) -0.0070(7) -0.0066(7) 0.0051(7)
O21 0.0355(10) 0.0327(9) 0.0337(10) -0.0112(8) -0.0134(8) 0.0081(7)
O22 0.0369(10) 0.0230(8) 0.0236(8) -0.0038(7) 0.0022(7) 0.0023(7)
O23 0.0287(9) 0.0308(9) 0.0234(8) -0.0080(7) 0.0013(7) -0.0008(7)
O24 0.0313(9) 0.0261(9) 0.0232(8) -0.0036(7) -0.0004(6) 0.0008(7)
N1 0.0316(12) 0.0298(11) 0.0461(13) -0.0185(10) -0.0089(9) 0.0016(9)
N2 0.0321(13) 0.0446(13) 0.0373(12) -0.0090(10) -0.0035(10) 0.0070(10)
N4 0.0468(14) 0.0275(12) 0.0482(14) -0.0160(11) -0.0078(10) 0.0043(10)
O1W 0.0484(12) 0.0447(12) 0.0286(9) -0.0122(8) 0.0024(8) -0.0008(10)
C1 0.0266(12) 0.0163(10) 0.0276(11) -0.0035(9) 0.0029(9) -0.0032(9)
C2 0.0336(13) 0.0195(11) 0.0205(10) -0.0006(8) -0.0035(9) -0.0004(9)
C3 0.0290(13) 0.0206(11) 0.0254(11) -0.0015(9) -0.0048(9) -0.0005(9)
C4 0.0264(12) 0.0191(11) 0.0260(11) -0.0038(9) -0.0015(9) 0.0017(9)
C5 0.0306(13) 0.0154(10) 0.0219(11) -0.0030(8) -0.0015(9) 0.0026(9)
C6 0.0266(12) 0.0141(10) 0.0240(10) -0.0038(8) -0.0005(9) -0.0011(8)
C7 0.0203(12) 0.0290(12) 0.0257(11) -0.0039(9) -0.0022(9) 0.0029(9)
C8 0.0347(15) 0.0284(14) 0.0352(14) -0.0063(11) 0.0034(12) 0.0068(11)
C9 0.0244(12) 0.0341(13) 0.0181(10) -0.0055(9) -0.0045(8) -0.0081(10)
C10 0.0283(13) 0.0322(13) 0.0236(11) -0.0106(10) -0.0035(9) -0.0078(10)
C11 0.0233(12) 0.0240(11) 0.0252(11) -0.0018(9) -0.0036(9) -0.0064(9)
C12 0.0178(11) 0.0294(12) 0.0193(10) -0.0061(9) -0.0018(8) -0.0031(9)
C13 0.0196(11) 0.0262(12) 0.0213(10) -0.0067(9) -0.0017(8) 0.0003(9)
C14 0.0161(11) 0.0281(12) 0.0216(10) -0.0049(9) -0.0008(8) -0.0032(9)
C15 0.0202(12) 0.0301(12) 0.0206(10) -0.0048(9) -0.0019(9) 0.0011(10)
C16 0.0283(14) 0.0466(16) 0.0257(13) -0.0131(11) -0.0053(10) 0.0089(12)
C17 0.0227(12) 0.0270(11) 0.0165(10) -0.0050(8) -0.0011(8) -0.0055(9)
C18 0.0290(12) 0.0205(11) 0.0180(10) -0.0035(8) -0.0050(8) -0.0015(9)
C19 0.0196(11) 0.0273(11) 0.0196(10) -0.0055(9) -0.0054(8) 0.0031(9)
C20 0.0231(11) 0.0240(11) 0.0148(9) -0.0051(8) -0.0022(8) -0.0020(9)
C21 0.0263(12) 0.0206(11) 0.0175(10) -0.0049(9) -0.0030(8) 0.0006(9)
C22 0.0237(11) 0.0255(11) 0.0133(9) -0.0056(8) -0.0035(8) 0.0008(9)
C23 0.0214(12) 0.0217(11) 0.0242(11) -0.0054(9) -0.0041(9) -0.0012(9)
C24 0.0352(15) 0.0343(14) 0.0296(13) -0.0104(11) -0.0066(11) -0.0024(12)
C25 0.0206(11) 0.0202(11) 0.0294(11) -0.0052(9) 0.0005(9) -0.0011(9)
C26 0.0236(12) 0.0263(12) 0.0266(11) -0.0109(9) 0.0048(9) -0.0012(9)
C27 0.0214(11) 0.0268(12) 0.0228(11) -0.0039(9) 0.0013(9) -0.0023(9)
C28 0.0181(11) 0.0199(11) 0.0284(11) -0.0066(9) -0.0025(9) -0.0020(8)
C29 0.0208(11) 0.0249(11) 0.0248(11) -0.0102(9) 0.0001(9) -0.0037(9)
C30 0.0146(10) 0.0233(11) 0.0245(10) -0.0065(9) 0.0000(8) -0.0039(8)
C31 0.0238(12) 0.0232(11) 0.0249(11) -0.0064(9) 0.0008(9) -0.0037(9)
C32 0.0360(15) 0.0252(13) 0.0301(13) -0.0080(10) -0.0023(11) -0.0033(11)
C33 0.0214(11) 0.0204(11) 0.0249(11) -0.0077(9) 0.0005(9) -0.0035(9)
C34 0.0278(12) 0.0178(10) 0.0186(10) -0.0045(8) -0.0015(9) -0.0012(9)
C35 0.0254(12) 0.0176(10) 0.0230(10) -0.0064(8) -0.0050(9) 0.0015(9)
C36 0.0244(12) 0.0161(10) 0.0228(10) -0.0062(8) -0.0008(9) -0.0001(8)
C37 0.0303(13) 0.0175(10) 0.0184(10) -0.0049(8) -0.0002(9) -0.0020(9)
C38 0.0247(12) 0.0171(10) 0.0210(10) -0.0070(8) -0.0029(8) -0.0009(8)
C39 0.0221(11) 0.0191(11) 0.0236(11) -0.0025(9) -0.0026(9) 0.0021(9)
C40 0.0353(15) 0.0268(14) 0.0330(13) -0.0082(11) 0.0055(11) 0.0017(11)
C41 0.0181(11) 0.0238(11) 0.0212(10) -0.0027(9) -0.0019(8) -0.0030(9)
C42 0.0217(11) 0.0271(12) 0.0237(11) -0.0096(9) -0.0036(9) -0.0001(9)
C43 0.0196(11) 0.0185(10) 0.0289(11) -0.0061(9) -0.0042(9) -0.0016(8)
C44 0.0170(11) 0.0211(11) 0.0223(10) -0.0010(8) -0.0020(8) -0.0012(8)
C45 0.0193(11) 0.0246(11) 0.0236(11) -0.0084(9) 0.0000(8) -0.0011(9)
C46 0.0150(10) 0.0195(10) 0.0278(11) -0.0050(9) -0.0021(8) -0.0016(8)
C47 0.0248(12) 0.0204(11) 0.0247(11) -0.0041(9) 0.0006(9) -0.0038(9)
C48 0.0328(14) 0.0279(13) 0.0267(12) -0.0062(10) 0.0007(10) 0.0029(11)
C49 0.0288(12) 0.0243(11) 0.0185(10) -0.0040(9) -0.0012(9) -0.0035(9)
C50 0.0363(14) 0.0213(11) 0.0199(10) -0.0069(9) -0.0036(9) 0.0020(10)
C51 0.0294(13) 0.0295(12) 0.0176(10) -0.0054(9) -0.0053(9) 0.0081(10)
C52 0.0302(12) 0.0259(11) 0.0148(10) -0.0049(8) -0.0011(9) -0.0023(9)
C53 0.0312(13) 0.0179(11) 0.0195(10) -0.0029(9) -0.0001(9) 0.0007(9)
C54 0.0274(12) 0.0216(11) 0.0167(10) -0.0029(8) 0.0007(8) 0.0011(9)
C55 0.0284(13) 0.0279(12) 0.0208(11) -0.0064(9) -0.0041(9) 0.0011(10)
C56 0.0438(17) 0.0348(14) 0.0234(12) -0.0103(11) -0.0019(11) -0.0032(13)
C57 0.0236(12) 0.0232(11) 0.0246(11) -0.0066(9) -0.0071(9) -0.0012(9)
C58 0.0174(11) 0.0284(12) 0.0249(11) -0.0107(9) -0.0030(8) -0.0002(9)
C59 0.0216(11) 0.0273(12) 0.0181(10) -0.0038(9) -0.0039(8) -0.0035(9)
C60 0.0210(11) 0.0263(11) 0.0236(11) -0.0077(9) -0.0076(9) -0.0025(9)
C61 0.0225(12) 0.0300(12) 0.0218(11) -0.0111(9) -0.0042(9) 0.0005(9)
C62 0.0229(11) 0.0269(11) 0.0192(10) -0.0056(9) -0.0058(8) -0.0006(9)
C63 0.0256(12) 0.0234(11) 0.0224(11) -0.0060(9) -0.0046(9) -0.0034(9)
C64 0.0428(16) 0.0313(14) 0.0313(13) -0.0142(11) -0.0107(12) 0.0023(12)
C65 0.0305(13) 0.0338(14) 0.0363(13) -0.0171(11) -0.0077(11) 0.0002(10)
C66 0.0214(12) 0.0347(13) 0.0375(13) -0.0194(11) -0.0101(10) 0.0023(10)
C67 0.0204(12) 0.0415(15) 0.0438(14) -0.0259(12) -0.0076(10) 0.0005(11)
C68 0.0260(13) 0.0529(17) 0.0354(14) -0.0207(13) -0.0025(11) -0.0065(12)
C69 0.0301(14) 0.0400(15) 0.0406(15) -0.0094(12) -0.0097(11) -0.0073(12)
C70 0.0381(15) 0.0321(14) 0.0421(14) -0.0170(11) -0.0110(12) 0.0024(12)
C71 0.0437(15) 0.0271(12) 0.0349(13) -0.0102(10) -0.0087(11) 0.0120(11)
C73 0.0343(15) 0.0404(15) 0.0411(15) -0.0124(13) -0.0054(11) -0.0047(12)
C74 0.0263(13) 0.0512(16) 0.0359(14) -0.0219(13) 0.0014(10) -0.0071(11)
C75 0.0287(13) 0.0325(13) 0.0467(15) -0.0231(12) -0.0035(11) 0.0022(11)
C76 0.0542(17) 0.0312(13) 0.0369(14) -0.0161(11) -0.0069(12) 0.0068(12)
C77 0.067(2) 0.0377(15) 0.0393(15) -0.0198(13) -0.0074(13) 0.0116(14)
N3A 0.023(5) 0.055(4) 0.028(3) -0.007(3) 0.005(3) -0.018(4)
C72A 0.049(7) 0.029(4) 0.050(5) -0.014(3) 0.004(5) -0.013(5)
N3B 0.038(7) 0.076(8) 0.048(5) -0.030(5) -0.015(5) 0.028(5)
C72B 0.084(8) 0.037(4) 0.034(4) -0.020(3) -0.032(5) 0.017(5)
S2A 0.0310(7) 0.0248(6) 0.0164(4) -0.0070(4) -0.0035(5) 0.0001(5)
O1S 0.0511(19) 0.0285(14) 0.0270(12) -0.0095(11) -0.0049(11) 0.0057(13)
O2S 0.0386(15) 0.0480(16) 0.0252(12) -0.0091(10) -0.0001(10) -0.0156(11)
O3S 0.0367(13) 0.0362(18) 0.0256(7) -0.0087(8) -0.0056(7) -0.0013(7)
O4S 0.0367(13) 0.0362(18) 0.0256(7) -0.0087(8) -0.0056(7) -0.0013(7)
S2B 0.031(2) 0.042(2) 0.0351(15) -0.0119(14) -0.0034(13) -0.0018(13)
O5S 0.0367(13) 0.0362(18) 0.0256(7) -0.0087(8) -0.0056(7) -0.0013(7)
O6S 0.0367(13) 0.0362(18) 0.0256(7) -0.0087(8) -0.0056(7) -0.0013(7)
O7S 0.041(4) 0.028(3) 0.039(3) -0.010(3) 0.000(3) -0.003(3)
O8S 0.030(4) 0.050(5) 0.045(4) -0.030(3) -0.002(3) 0.009(3)

loop_
_atom_type_symbol
_atom_type_description
_atom_type_scat_dispersion_real
_atom_type_scat_dispersion_imag
_atom_type_scat_source
C C 0.0033 0.0016 'International Tables Vol C Tables 4.2.6.8 and 6.1.1.4'
H H 0.0000 0.0000 'International Tables Vol C Tables 4.2.6.8 and 6.1.1.4'
N N 0.0061 0.0033 'International Tables Vol C Tables 4.2.6.8 and 6.1.1.4'
O O 0.0106 0.0060 'International Tables Vol C Tables 4.2.6.8 and 6.1.1.4'
S S 0.1246 0.1234 'International Tables Vol C Tables 4.2.6.8 and 6.1.1.4'

loop_
_geom_angle_atom_site_label_1
_geom_angle_atom_site_label_2
_geom_angle_atom_site_label_3
_geom_angle
_geom_angle_site_symmetry_1
_geom_angle_site_symmetry_3
_geom_angle_publ_flag
C1 O1 H01 107.4(16) . . ?
C2 O2 H02 108.4(19) . . ?
C3 O3 H03 106(3) . . ?
C9 O4 H04 117(3) . . ?
C10 O5 H05 111.7(19) . . ?
C11 O6 H06 107.4(19) . . ?
C17 O7 H07 106(2) . . ?
C18 O8 H08 109.2(18) . . ?
C19 O9 H09 110.6(17) . . ?
C25 O10 H010 111.7(18) . . ?
C26 O11 H011 117.2(19) . . ?
C27 O12 H012 114.5(18) . . ?
C33 O13 H013 107.9(17) . . ?
C34 O14 H014 109.4(17) . . ?
C35 O15 H015 105.0(17) . . ?
C41 O16 H016 111.5(17) . . ?
C42 O17 H017 109.6(17) . . ?
C43 O18 H018 109.7(17) . . ?
C49 O19 H019 108(2) . . ?
C50 O20 H020 108(2) . . ?
C51 O21 H021 110(3) . . ?
C57 O22 H022 112.0(17) . . ?
C58 O23 H023 110(2) . . ?
C59 O24 H024 111.2(16) . . ?
C69 N1 C65 122.3(2) . . ?
C69 N1 H1N 123.3(15) . . ?
C65 N1 H1N 114.3(15) . . ?
C71 N2 C70 123.8(2) . . ?
C71 N2 H2N 116(2) . . ?
C70 N2 H2N 119(2) . . ?
C77 N4 C73 123.0(2) . . ?
C77 N4 H4N 116.6(18) . . ?
C73 N4 H4N 120.3(18) . . ?
H2W O1W H1W 110(3) . . ?
C2 C1 O1 114.71(18) . . ?
C2 C1 C6 121.35(19) . . ?
O1 C1 C6 123.92(19) . . ?
O2 C2 C3 118.34(19) . . ?
O2 C2 C1 121.2(2) . . ?
C3 C2 C1 120.32(19) . . ?
C2 C3 O3 117.25(18) . . ?
C2 C3 C4 120.30(19) . . ?
O3 C3 C4 122.36(19) . . ?
C5 C4 C3 117.64(19) . . ?
C5 C4 C7 120.32(18) . . ?
C3 C4 C7 122.00(19) . . ?
C6 C5 C4 123.60(19) . . ?
C6 C5 H5 117.8(12) . . ?
C4 C5 H5 118.6(12) . . ?
C5 C6 C1 116.78(19) . . ?
C5 C6 C31 121.42(18) . . ?
C1 C6 C31 121.79(18) . . ?
C14 C7 C8 113.67(18) . . ?
C14 C7 C4 110.16(17) . . ?
C8 C7 C4 110.7(2) . . ?
C14 C7 H7 107.0(12) . . ?
C8 C7 H7 107.5(12) . . ?
C4 C7 H7 107.5(12) . . ?
C7 C8 H8A 109.3(13) . . ?
C7 C8 H8B 112.6(13) . . ?
H8A C8 H8B 105.7(18) . . ?
C7 C8 H8C 111.5(14) . . ?
H8A C8 H8C 107.1(19) . . ?
H8B C8 H8C 110.2(18) . . ?
O4 C9 C14 118.71(18) . . ?
O4 C9 C10 119.83(19) . . ?
C14 C9 C10 121.46(18) . . ?
O5 C10 C9 125.36(18) . . ?
O5 C10 C11 115.70(19) . . ?
C9 C10 C11 118.90(19) . . ?
C12 C11 O6 119.28(18) . . ?
C12 C11 C10 121.51(19) . . ?
O6 C11 C10 119.19(19) . . ?
C11 C12 C13 117.79(18) . . ?
C11 C12 C15 119.84(18) . . ?
C13 C12 C15 122.31(19) . . ?
C12 C13 C14 122.6(2) . . ?
C12 C13 H13 117.1(12) . . ?
C14 C13 H13 120.3(12) . . ?
C9 C14 C13 117.69(19) . . ?
C9 C14 C7 119.36(17) . . ?
C13 C14 C7 122.91(19) . . ?
C16 C15 C12 114.02(18) . . ?
C16 C15 C22 112.33(18) . . ?
C12 C15 C22 109.04(16) . . ?
C16 C15 H15 107.0(11) . . ?
C12 C15 H15 106.9(11) . . ?
C22 C15 H15 107.2(11) . . ?
C15 C16 H16B 109.8(14) . . ?
C15 C16 H16A 111.5(13) . . ?
H16B C16 H16A 114.3(19) . . ?
C15 C16 H16C 109.8(15) . . ?
H16B C16 H16C 105.1(19) . . ?
H16A C16 H16C 106.1(19) . . ?
C22 C17 C18 121.53(19) . . ?
C22 C17 O7 122.10(18) . . ?
C18 C17 O7 116.36(18) . . ?
O8 C18 C19 117.52(18) . . ?
O8 C18 C17 122.99(19) . . ?
C19 C18 C17 119.48(18) . . ?
C18 C19 O9 119.20(18) . . ?
C18 C19 C20 121.34(19) . . ?
O9 C19 C20 119.46(19) . . ?
C19 C20 C21 117.06(19) . . ?
C19 C20 C23 120.76(18) . . ?
C21 C20 C23 122.17(18) . . ?
C22 C21 C20 123.00(19) . . ?
C22 C21 H21 118.2(12) . . ?
C20 C21 H21 118.8(12) . . ?
C17 C22 C21 117.36(19) . . ?
C17 C22 C15 120.62(19) . . ?
C21 C22 C15 121.95(18) . . ?
C30 C23 C24 113.92(18) . . ?
C30 C23 C20 110.92(16) . . ?
C24 C23 C20 111.44(18) . . ?
C30 C23 H23 106.7(10) . . ?
C24 C23 H23 104.5(11) . . ?
C20 C23 H23 109.0(11) . . ?
C23 C24 H24B 109.0(13) . . ?
C23 C24 H24C 112.1(14) . . ?
H24B C24 H24C 108.4(19) . . ?
C23 C24 H24A 109.9(13) . . ?
H24B C24 H24A 108.2(18) . . ?
H24C C24 H24A 109.2(18) . . ?
O10 C25 C30 124.01(18) . . ?
O10 C25 C26 114.68(18) . . ?
C30 C25 C26 121.28(18) . . ?
O11 C26 C27 124.24(18) . . ?
O11 C26 C25 115.66(18) . . ?
C27 C26 C25 120.09(19) . . ?
C26 C27 O12 120.83(18) . . ?
C26 C27 C28 120.32(18) . . ?
O12 C27 C28 118.71(18) . . ?
C29 C28 C27 117.75(18) . . ?
C29 C28 C31 122.20(18) . . ?
C27 C28 C31 119.99(17) . . ?
C30 C29 C28 122.96(19) . . ?
C30 C29 H29 117.7(12) . . ?
C28 C29 H29 119.3(12) . . ?
C25 C30 C29 117.42(18) . . ?
C25 C30 C23 118.89(17) . . ?
C29 C30 C23 123.64(18) . . ?
C32 C31 C28 113.47(17) . . ?
C32 C31 C6 110.52(18) . . ?
C28 C31 C6 110.24(17) . . ?
C32 C31 H31 108.0(11) . . ?
C28 C31 H31 106.5(11) . . ?
C6 C31 H31 107.9(11) . . ?
C31 C32 H32A 113.7(14) . . ?
C31 C32 H32B 114.6(14) . . ?
H32A C32 H32B 104.1(19) . . ?
C31 C32 H32C 111.6(12) . . ?
H32A C32 H32C 106.9(18) . . ?
H32B C32 H32C 105.2(19) . . ?
O13 C33 C34 120.76(17) . . ?
O13 C33 C38 118.78(18) . . ?
C34 C33 C38 120.46(19) . . ?
O14 C34 C35 121.26(18) . . ?
O14 C34 C33 118.54(18) . . ?
C35 C34 C33 120.14(18) . . ?
C34 C35 O15 115.75(17) . . ?
C34 C35 C36 121.41(18) . . ?
O15 C35 C36 122.83(19) . . ?
C35 C36 C37 117.20(19) . . ?
C35 C36 C39 120.68(18) . . ?
C37 C36 C39 122.03(18) . . ?
C38 C37 C36 123.07(18) . . ?
C38 C37 H37 120.5(11) . . ?
C36 C37 H37 116.2(11) . . ?
C37 C38 C33 117.71(18) . . ?
C37 C38 C63 121.21(17) . . ?
C33 C38 C63 121.08(18) . . ?
C46 C39 C36 108.59(16) . . ?
C46 C39 C40 114.06(18) . . ?
C36 C39 C40 112.67(19) . . ?
C46 C39 H39 108.2(11) . . ?
C36 C39 H39 108.8(11) . . ?
C40 C39 H39 104.2(11) . . ?
C39 C40 H40C 108.2(15) . . ?
C39 C40 H40B 110.2(12) . . ?
H40C C40 H40B 106.9(19) . . ?
C39 C40 H40A 109.5(14) . . ?
H40C C40 H40A 107(2) . . ?
H40B C40 H40A 114.8(18) . . ?
O16 C41 C42 119.73(18) . . ?
O16 C41 C46 119.17(18) . . ?
C42 C41 C46 121.09(18) . . ?
O17 C42 C41 116.67(18) . . ?
O17 C42 C43 123.32(19) . . ?
C41 C42 C43 120.00(19) . . ?
C42 C43 O18 114.02(18) . . ?
C42 C43 C44 120.84(18) . . ?
O18 C43 C44 125.14(18) . . ?
C45 C44 C43 117.53(18) . . ?
C45 C44 C47 121.78(18) . . ?
C43 C44 C47 120.68(18) . . ?
C44 C45 C46 123.06(19) . . ?
C44 C45 H45 116.7(11) . . ?
C46 C45 H45 120.2(11) . . ?
C41 C46 C45 117.47(18) . . ?
C41 C46 C39 119.48(17) . . ?
C45 C46 C39 122.94(18) . . ?
C48 C47 C54 111.44(18) . . ?
C48 C47 C44 114.04(17) . . ?
C54 C47 C44 109.57(16) . . ?
C48 C47 H47 105.2(11) . . ?
C54 C47 H47 110.2(11) . . ?
C44 C47 H47 106.1(10) . . ?
C47 C48 H48C 111.0(12) . . ?
C47 C48 H48B 113.3(12) . . ?
H48C C48 H48B 110.0(17) . . ?
C47 C48 H48A 111.0(13) . . ?
H48C C48 H48A 105.1(17) . . ?
H48B C48 H48A 106.1(17) . . ?
C50 C49 O19 120.40(19) . . ?
C50 C49 C54 121.6(2) . . ?
O19 C49 C54 117.97(19) . . ?
O20 C50 C49 117.5(2) . . ?
O20 C50 C51 122.74(19) . . ?
C49 C50 C51 119.72(19) . . ?
C50 C51 O21 118.49(19) . . ?
C50 C51 C52 120.71(19) . . ?
O21 C51 C52 120.6(2) . . ?
C51 C52 C53 117.7(2) . . ?
C51 C52 C55 121.31(19) . . ?
C53 C52 C55 120.91(19) . . ?
C54 C53 C52 123.0(2) . . ?
C54 C53 H53 117.8(12) . . ?
C52 C53 H53 119.1(12) . . ?
C53 C54 C49 117.23(19) . . ?
C53 C54 C47 122.67(18) . . ?
C49 C54 C47 120.07(19) . . ?
C56 C55 C62 114.68(19) . . ?
C56 C55 C52 112.12(19) . . ?
C62 C55 C52 110.01(16) . . ?
C56 C55 H55 105.5(11) . . ?
C62 C55 H55 105.5(11) . . ?
C52 C55 H55 108.6(11) . . ?
C55 C56 H58A 112.6(13) . . ?
C55 C56 H58C 108.1(13) . . ?
H58A C56 H58C 104.8(18) . . ?
C55 C56 H58B 111.1(15) . . ?
H58A C56 H58B 112(2) . . ?
H58C C56 H58B 107.9(19) . . ?
C58 C57 O22 115.02(18) . . ?
C58 C57 C62 121.47(19) . . ?
O22 C57 C62 123.50(18) . . ?
O23 C58 C57 117.06(18) . . ?
O23 C58 C59 123.15(18) . . ?
C57 C58 C59 119.70(18) . . ?
O24 C59 C58 114.84(18) . . ?
O24 C59 C60 124.17(18) . . ?
C58 C59 C60 120.97(18) . . ?
C61 C60 C59 117.29(18) . . ?
C61 C60 C63 123.78(18) . . ?
C59 C60 C63 118.87(17) . . ?
C60 C61 C62 122.9(2) . . ?
C60 C61 H61 119.5(11) . . ?
C62 C61 H61 117.6(11) . . ?
C57 C62 C61 117.60(18) . . ?
C57 C62 C55 118.30(18) . . ?
C61 C62 C55 123.97(19) . . ?
C64 C63 C38 110.20(18) . . ?
C64 C63 C60 114.52(18) . . ?
C38 C63 C60 110.96(17) . . ?
C64 C63 H63 105.8(11) . . ?
C38 C63 H63 108.3(11) . . ?
C60 C63 H63 106.8(11) . . ?
C63 C64 H64A 107.9(14) . . ?
C63 C64 H64B 112.0(14) . . ?
H64A C64 H64B 107(2) . . ?
C63 C64 H64C 111.1(14) . . ?
H64A C64 H64C 113(2) . . ?
H64B C64 H64C 106.1(19) . . ?
N1 C65 C66 120.5(2) . . ?
N1 C65 H65 116.4(13) . . ?
C66 C65 H65 123.0(13) . . ?
C65 C66 C67 117.5(2) . . ?
C65 C66 C70 122.3(2) . . ?
C67 C66 C70 120.2(2) . . ?
C68 C67 C66 121.0(2) . . ?
C68 C67 H67 121.3(13) . . ?
C66 C67 H67 117.7(13) . . ?
C69 C68 C67 119.3(2) . . ?
C69 C68 H68 119.3(16) . . ?
C67 C68 H68 121.3(16) . . ?
N1 C69 C68 119.4(2) . . ?
N1 C69 H69 119.4(13) . . ?
C68 C69 H69 121.2(13) . . ?
N2 C70 C66 115.3(2) . . ?
N2 C70 H70B 108.6(11) . . ?
C66 C70 H70B 108.0(12) . . ?
N2 C70 H70A 106.4(14) . . ?
C66 C70 H70A 108.7(14) . . ?
H70B C70 H70A 109.7(19) . . ?
N3B C71 N2 124.2(7) . . ?
N3B C71 N3A 19.2(8) . . ?
N2 C71 N3A 107.5(5) . . ?
N3B C71 S1 112.6(8) . . ?
N2 C71 S1 123.01(19) . . ?
N3A C71 S1 129.1(5) . . ?
N4 C73 C74 118.7(2) . . ?
N4 C73 H73 117.5(13) . . ?
C74 C73 H73 123.8(13) . . ?
C73 C74 C75 119.3(2) . . ?
C73 C74 H74 121.9(14) . . ?
C75 C74 H74 118.8(14) . . ?
C76 C75 C74 120.6(2) . . ?
C76 C75 H75 118.8(12) . . ?
C74 C75 H75 120.5(12) . . ?
C77 C76 C75 117.9(2) . . ?
C77 C76 C72A 121.1(5) . . ?
C75 C76 C72A 120.0(6) . . ?
C77 C76 C72B 118.9(5) . . ?
C75 C76 C72B 121.8(5) . . ?
C72A C76 C72B 21.8(5) . . ?
N4 C77 C76 120.5(2) . . ?
N4 C77 H77 118.9(16) . . ?
C76 C77 H77 120.6(16) . . ?
C71 N3A C72A 119.9(8) . . ?
C71 N3A H3A 120.0 . . ?
N3A C72A C76 118.4(10) . . ?
C76 C72A H72A 107.7 . . ?
C76 C72A H72B 107.7 . . ?
C71 N3B C72B 132.4(10) . . ?
C71 N3B H3B 113.8 . . ?
C72B N3B H3B 113.8 . . ?
N3B C72B C76 109.3(8) . . ?
N3B C72B H72C 109.8 . . ?
C76 C72B H72C 109.8 . . ?
N3B C72B H72D 109.8 . . ?
C76 C72B H72D 109.8 . . ?
H72C C72B H72D 108.3 . . ?
O2S S2A O1S 108.79(19) . . ?
O2S S2A O3S 111.9(2) . . ?
O1S S2A O3S 107.6(2) . . ?
O2S S2A O4S 111.8(4) . . ?
O1S S2A O4S 106.9(3) . . ?
O3S S2A O4S 109.6(3) . . ?
O6S S2B O7S 111.9(10) . . ?
O6S S2B O5S 105.1(9) . . ?
O7S S2B O5S 115.2(5) . . ?
O6S S2B O8S 109.8(8) . . ?
O7S S2B O8S 108.2(4) . . ?
O5S S2B O8S 106.5(7) . . ?

loop_
_geom_bond_atom_site_label_1
_geom_bond_atom_site_label_2
_geom_bond_distance
_geom_bond_site_symmetry_2
_geom_bond_publ_flag
S1 C71 1.689(3) . ?
O1 C1 1.390(2) . ?
O1 H01 0.89(3) . ?
O2 C2 1.375(2) . ?
O2 H02 0.82(3) . ?
O3 C3 1.389(3) . ?
O3 H03 0.89(4) . ?
O4 C9 1.377(2) . ?
O4 H04 0.93(5) . ?
O5 C10 1.375(3) . ?
O5 H05 0.84(3) . ?
O6 C11 1.391(2) . ?
O6 H06 0.86(3) . ?
O7 C17 1.391(2) . ?
O7 H07 0.78(3) . ?
O8 C18 1.370(2) . ?
O8 H08 0.86(3) . ?
O9 C19 1.391(2) . ?
O9 H09 0.82(2) . ?
O10 C25 1.380(2) . ?
O10 H010 0.86(3) . ?
O11 C26 1.368(2) . ?
O11 H011 0.80(3) . ?
O12 C27 1.389(2) . ?
O12 H012 0.92(3) . ?
O13 C33 1.383(2) . ?
O13 H013 0.84(2) . ?
O14 C34 1.375(2) . ?
O14 H014 0.84(2) . ?
O15 C35 1.388(2) . ?
O15 H015 0.89(3) . ?
O16 C41 1.379(2) . ?
O16 H016 0.84(3) . ?
O17 C42 1.379(2) . ?
O17 H017 0.89(3) . ?
O18 C43 1.388(2) . ?
O18 H018 0.81(2) . ?
O19 C49 1.386(3) . ?
O19 H019 0.80(3) . ?
O20 C50 1.379(2) . ?
O20 H020 0.82(3) . ?
O21 C51 1.390(2) . ?
O21 H021 0.75(3) . ?
O22 C57 1.385(2) . ?
O22 H022 0.84(2) . ?
O23 C58 1.379(2) . ?
O23 H023 0.83(3) . ?
O24 C59 1.378(2) . ?
O24 H024 0.85(2) . ?
N1 C69 1.339(3) . ?
N1 C65 1.345(3) . ?
N1 H1N 0.90(2) . ?
N2 C71 1.335(3) . ?
N2 C70 1.448(3) . ?
N2 H2N 0.84(3) . ?
N4 C77 1.331(3) . ?
N4 C73 1.337(3) . ?
N4 H4N 0.84(3) . ?
O1W H2W 0.84(4) . ?
O1W H1W 0.93(3) . ?
C1 C2 1.389(3) . ?
C1 C6 1.393(3) . ?
C2 C3 1.384(3) . ?
C3 C4 1.398(3) . ?
C4 C5 1.393(3) . ?
C4 C7 1.534(3) . ?
C5 C6 1.390(3) . ?
C5 H5 0.999(19) . ?
C6 C31 1.531(3) . ?
C7 C14 1.524(3) . ?
C7 C8 1.529(3) . ?
C7 H7 1.01(2) . ?
C8 H8A 0.96(2) . ?
C8 H8B 1.00(2) . ?
C8 H8C 1.00(2) . ?
C9 C14 1.389(3) . ?
C9 C10 1.390(3) . ?
C10 C11 1.395(3) . ?
C11 C12 1.384(3) . ?
C12 C13 1.391(3) . ?
C12 C15 1.522(3) . ?
C13 C14 1.394(3) . ?
C13 H13 0.97(2) . ?
C15 C16 1.517(3) . ?
C15 C22 1.531(3) . ?
C15 H15 1.01(2) . ?
C16 H16B 0.96(2) . ?
C16 H16A 1.02(2) . ?
C16 H16C 0.98(3) . ?
C17 C22 1.386(3) . ?
C17 C18 1.387(3) . ?
C18 C19 1.386(3) . ?
C19 C20 1.393(3) . ?
C20 C21 1.399(3) . ?
C20 C23 1.529(3) . ?
C21 C22 1.395(3) . ?
C21 H21 0.965(19) . ?
C23 C30 1.524(3) . ?
C23 C24 1.525(3) . ?
C23 H23 1.001(19) . ?
C24 H24B 0.98(2) . ?
C24 H24C 0.98(2) . ?
C24 H24A 1.00(2) . ?
C25 C30 1.387(3) . ?
C25 C26 1.390(3) . ?
C26 C27 1.385(3) . ?
C27 C28 1.399(3) . ?
C28 C29 1.394(3) . ?
C28 C31 1.525(3) . ?
C29 C30 1.392(3) . ?
C29 H29 0.96(2) . ?
C31 C32 1.525(3) . ?
C31 H31 1.04(2) . ?
C32 H32A 1.00(2) . ?
C32 H32B 0.99(3) . ?
C32 H32C 0.99(2) . ?
C33 C34 1.389(3) . ?
C33 C38 1.399(3) . ?
C34 C35 1.382(3) . ?
C35 C36 1.389(3) . ?
C36 C37 1.398(3) . ?
C36 C39 1.520(3) . ?
C37 C38 1.389(3) . ?
C37 H37 0.980(18) . ?
C38 C63 1.531(3) . ?
C39 C46 1.517(3) . ?
C39 C40 1.523(3) . ?
C39 H39 0.969(18) . ?
C40 H40C 0.93(3) . ?
C40 H40B 1.00(2) . ?
C40 H40A 0.99(2) . ?
C41 C42 1.385(3) . ?
C41 C46 1.389(3) . ?
C42 C43 1.388(3) . ?
C43 C44 1.393(3) . ?
C44 C45 1.391(3) . ?
C44 C47 1.529(3) . ?
C45 C46 1.394(3) . ?
C45 H45 0.961(19) . ?
C47 C48 1.527(3) . ?
C47 C54 1.529(3) . ?
C47 H47 1.00(2) . ?
C48 H48C 0.98(2) . ?
C48 H48B 1.01(2) . ?
C48 H48A 0.99(2) . ?
C49 C50 1.386(3) . ?
C49 C54 1.391(3) . ?
C50 C51 1.388(3) . ?
C51 C52 1.395(3) . ?
C52 C53 1.397(3) . ?
C52 C55 1.532(3) . ?
C53 C54 1.389(3) . ?
C53 H53 0.96(2) . ?
C55 C56 1.520(3) . ?
C55 C62 1.531(3) . ?
C55 H55 0.992(19) . ?
C56 H58A 1.01(2) . ?
C56 H58C 1.00(2) . ?
C56 H58B 1.01(3) . ?
C57 C58 1.383(3) . ?
C57 C62 1.387(3) . ?
C58 C59 1.392(3) . ?
C59 C60 1.402(3) . ?
C60 C61 1.394(3) . ?
C60 C63 1.534(3) . ?
C61 C62 1.399(3) . ?
C61 H61 0.97(2) . ?
C63 C64 1.528(3) . ?
C63 H63 0.99(2) . ?
C64 H64A 0.95(2) . ?
C64 H64B 1.02(3) . ?
C64 H64C 1.00(3) . ?
C65 C66 1.376(3) . ?
C65 H65 0.95(2) . ?
C66 C67 1.384(3) . ?
C66 C70 1.513(3) . ?
C67 C68 1.379(3) . ?
C67 H67 0.95(2) . ?
C68 C69 1.367(3) . ?
C68 H68 0.88(2) . ?
C69 H69 0.96(2) . ?
C70 H70B 1.02(2) . ?
C70 H70A 0.97(3) . ?
C71 N3B 1.320(12) . ?
C71 N3A 1.393(13) . ?
C73 C74 1.374(3) . ?
C73 H73 0.98(2) . ?
C74 C75 1.381(3) . ?
C74 H74 0.95(2) . ?
C75 C76 1.380(3) . ?
C75 H75 0.97(2) . ?
C76 C77 1.371(3) . ?
C76 C72A 1.527(8) . ?
C76 C72B 1.552(7) . ?
C77 H77 0.92(3) . ?
N3A C72A 1.421(8) . ?
N3A H3A 0.7648 . ?
C72A H72A 0.9530 . ?
C72A H72B 0.9530 . ?
N3B C72B 1.438(8) . ?
N3B H3B 0.9621 . ?
C72B H72C 0.9341 . ?
C72B H72D 0.9341 . ?
S2A O2S 1.449(3) . ?
S2A O1S 1.492(3) . ?
S2A O3S 1.499(7) . ?
S2A O4S 1.508(5) . ?
S2B O6S 1.390(16) . ?
S2B O7S 1.456(7) . ?
S2B O5S 1.476(18) . ?
S2B O8S 1.525(7) . ?
